data_2311136
loop_
_publ_author_name
'Lehleh, Asma'
'Boutebdja, Mehdi'
'Beghidja, Adel'
'Beghidja, Chahrazed'
'Merazig, Hocine'

_publ_section_title
;
 Poly[[diaqua-bis-(\m2-4,4'-bipyrid-yl)cobalt(II)] dinitrate
 tetra-hydrate].
;
_journal_coeditor_code HB7035
_journal_issue 'Pt 4'
_journal_name_full 'Acta crystallographica. Section E, Structure reports online'
_journal_page_first m177
_journal_page_last 8
_journal_paper_doi 10.1107/S1600536813005230
_journal_volume 69
_journal_year 2013
_chemical_formula_iupac '[Co (C10 H8 N2)2 (H2 O)2] (N O3)2, 4H2 O'
_chemical_formula_moiety 'C20 H20 Co N4 O2 2+, 2(N O3 -), 4(H2 O)'
_chemical_formula_sum 'C20 H28 Co N6 O12'
_chemical_formula_weight 603.41
_chemical_name_systematic
;
Poly[[diaquabis(\m~2~-4,4'-bipyridyl)cobalt(II)] dinitrate tetrahydrate]
;
_space_group_IT_number 15
_space_group_name_Hall '-C 2yc'
_space_group_name_H-M_alt 'C 1 2/c 1'
_symmetry_cell_setting monoclinic
_symmetry_space_group_name_Hall '-C 2yc'
_symmetry_space_group_name_H-M 'C 1 2/c 1'
_atom_sites_solution_hydrogens geom
_atom_sites_solution_primary direct
_atom_sites_solution_secondary difmap
_cell_angle_alpha 90
_cell_angle_beta 95.625(4)
_cell_angle_gamma 90
_cell_formula_units_Z 4
_cell_length_a 18.6093(19)
_cell_length_b 11.5447(13)
_cell_length_c 12.1216(13)
_cell_measurement_temperature 296(2)
_cell_volume 2591.6(5)
_computing_cell_refinement 'SAINT (Bruker, 2006)'
_computing_data_collection 'APEX2 (Bruker, 2006)'
_computing_data_reduction 'SAINT (Bruker, 2006)'
_computing_molecular_graphics 'ATOMS (Dowty, 1995)'
_computing_publication_material 'WinGX (Farrugia, 2012)'
_computing_structure_refinement 'SHELXL97 (Sheldrick, 2008)'
_computing_structure_solution 'SHELXS97 (Sheldrick, 2008)'
_diffrn_ambient_temperature 296(2)
_diffrn_detector_area_resol_mean 18.4
_diffrn_measured_fraction_theta_full 0.993
_diffrn_measured_fraction_theta_max 0.993
_diffrn_measurement_device_type 'Bruker APEXII CCD'
_diffrn_measurement_method '\f and \w scans'
_diffrn_radiation_monochromator graphite
_diffrn_radiation_source 'sealed tube'
_diffrn_radiation_type MoK\a
_diffrn_radiation_wavelength 0.71073
_diffrn_reflns_av_R_equivalents 0.0155
_diffrn_reflns_av_sigmaI/netI 0.0126
_diffrn_reflns_limit_h_max 26
_diffrn_reflns_limit_h_min -26
_diffrn_reflns_limit_k_max 12
_diffrn_reflns_limit_k_min -16
_diffrn_reflns_limit_l_max 17
_diffrn_reflns_limit_l_min -15
_diffrn_reflns_number 18421
_diffrn_reflns_reduction_process
;
;
_diffrn_reflns_theta_full 30.51
_diffrn_reflns_theta_max 30.51
_diffrn_reflns_theta_min 3.74
_diffrn_standards_number 0
_exptl_absorpt_coefficient_mu 0.735
_exptl_absorpt_correction_type none
_exptl_crystal_colour Orange
_exptl_crystal_density_diffrn 1.546
_exptl_crystal_density_method 'Not Measured'
_exptl_crystal_description block
_exptl_crystal_F_000 1252
_exptl_crystal_size_max 0.15
_exptl_crystal_size_mid 0.12
_exptl_crystal_size_min 0.10
_refine_diff_density_max 0.408
_refine_diff_density_min -0.491
_refine_ls_extinction_coef 0.0058(4)
_refine_ls_extinction_expression FC^*^=KFC[1+0.001XFC^2^\L^3^/SIN(2\Q)]^-1/4^
_refine_ls_extinction_method 'SHELXL97 (Sheldrick, 2008)'
_refine_ls_goodness_of_fit_ref 1.053
_refine_ls_hydrogen_treatment mixed
_refine_ls_matrix_type full
_refine_ls_number_parameters 198
_refine_ls_number_reflns 3942
_refine_ls_number_restraints 9
_refine_ls_restrained_S_all 1.055
_refine_ls_R_factor_all 0.0327
_refine_ls_R_factor_gt 0.0297
_refine_ls_shift/su_max 0.001
_refine_ls_shift/su_mean 0.000
_refine_ls_structure_factor_coef Fsqd
_refine_ls_weighting_details 'calc w=1/[\s^2^(Fo^2^)+(0.0411P)^2^+2.4609P] where P=(Fo^2^+2Fc^2^)/3'
_refine_ls_weighting_scheme calc
_refine_ls_wR_factor_gt 0.0802
_refine_ls_wR_factor_ref 0.0828
_reflns_number_gt 3660
_reflns_number_total 3942
_reflns_threshold_expression I>2\s(I)
_cod_data_source_file hb7035sup1.cif
_cod_data_source_block I
_cod_original_cell_volume 2591.7(5)
_cod_original_sg_symbol_H-M 'C 2/c'
_cod_database_code 2311136

loop_
_symmetry_equiv_pos_site_id
_symmetry_equiv_pos_as_xyz
1 x,y,z
2 -x,y,1/2-z
3 -x,-y,-z
4 x,-y,1/2+z
5 1/2+x,1/2+y,z
6 1/2-x,1/2+y,1/2-z
7 1/2-x,1/2-y,-z
8 1/2+x,1/2-y,1/2+z

loop_
_atom_site_aniso_label
_atom_site_aniso_U_11
_atom_site_aniso_U_22
_atom_site_aniso_U_33
_atom_site_aniso_U_12
_atom_site_aniso_U_13
_atom_site_aniso_U_23
Co1 0.01640(10) 0.01320(10) 0.01930(10) 0.0000 0.00570(10) 0.0000
O1W 0.0236(4) 0.0290(5) 0.0255(4) 0.0002(3) 0.0014(3) 0.0015(3)
N1 0.0188(4) 0.0167(4) 0.0240(5) -0.0001(3) 0.0084(3) -0.0002(3)
N2 0.0233(6) 0.0136(5) 0.0232(6) 0.0000 0.0060(5) 0.0000
N3 0.0222(6) 0.0148(6) 0.0282(7) 0.0000 0.0046(5) 0.0000
C1 0.0183(5) 0.0369(6) 0.0238(5) -0.0031(4) 0.0053(4) -0.0024(5)
C2 0.0208(5) 0.0456(7) 0.0203(5) -0.0038(5) 0.0062(4) -0.0054(5)
C3 0.0175(5) 0.0210(5) 0.0215(5) -0.0001(4) 0.0075(4) -0.0002(4)
C4 0.0213(5) 0.0377(7) 0.0291(6) -0.0080(5) 0.0095(4) -0.0131(5)
C5 0.0246(5) 0.0341(6) 0.0278(6) -0.0069(5) 0.0116(4) -0.0125(5)
C6 0.0321(6) 0.0160(5) 0.0219(5) -0.0013(4) 0.0090(4) 0.0009(4)
C7 0.0344(6) 0.0160(5) 0.0220(5) -0.0016(4) 0.0099(4) -0.0022(4)
C8 0.0210(6) 0.0135(6) 0.0227(7) 0.0000 0.0042(5) 0.0000
C9 0.0232(7) 0.0132(6) 0.0211(6) 0.0000 0.0032(5) 0.0000
C10 0.0257(5) 0.0161(5) 0.0401(7) 0.0027(4) 0.0136(5) 0.0021(4)
C11 0.0256(5) 0.0168(5) 0.0428(7) -0.0001(4) 0.0133(5) 0.0036(5)
O1 0.0952(13) 0.1202(16) 0.0372(7) -0.0386(12) 0.0056(7) 0.0049(9)
O2 0.0435(7) 0.0741(10) 0.0729(10) -0.0014(7) 0.0144(6) 0.0011(8)
O3 0.0455(7) 0.0733(10) 0.0632(9) 0.0023(7) -0.0057(6) -0.0158(8)
N4 0.0410(7) 0.0553(8) 0.0341(6) -0.0193(6) 0.0017(5) -0.0078(6)
O2W 0.0554(8) 0.0676(9) 0.0402(6) 0.0282(7) 0.0015(5) 0.0039(6)
O3W 0.0645(10) 0.0731(11) 0.0726(11) -0.0275(8) 0.0065(8) -0.0237(9)

loop_
_atom_site_type_symbol
_atom_site_label
_atom_site_fract_x
_atom_site_fract_y
_atom_site_fract_z
_atom_site_U_iso_or_equiv
_atom_site_thermal_displace_type
_atom_site_calc_flag
_atom_site_refinement_flags
_atom_site_occupancy
Co Co1 0.50000 0.74238(2) 0.75000 0.01600(10) Uani . . 1.000
O O1W 0.56526(5) 0.74192(8) 0.89887(8) 0.0261(3) Uani . . 1.000
N N1 0.59538(5) 0.74697(8) 0.65303(8) 0.0194(3) Uani . . 1.000
N N2 0.50000 0.93206(11) 0.75000 0.0198(3) Uani . . 1.000
N N3 0.50000 1.54917(12) 0.75000 0.0216(4) Uani . . 1.000
C C1 0.59232(6) 0.70962(12) 0.54799(10) 0.0261(3) Uani . . 1.000
C C2 0.65075(7) 0.71019(13) 0.48560(10) 0.0286(3) Uani . . 1.000
C C3 0.71766(6) 0.75068(9) 0.53140(10) 0.0196(3) Uani . . 1.000
C C4 0.72032(7) 0.79164(13) 0.63952(11) 0.0289(3) Uani . . 1.000
C C5 0.65925(7) 0.78805(12) 0.69653(11) 0.0282(3) Uani . . 1.000
C C6 0.48157(7) 0.99302(10) 0.83731(10) 0.0229(3) Uani . . 1.000
C C7 0.48067(7) 1.11296(10) 0.84048(10) 0.0237(3) Uani . . 1.000
C C8 0.50000 1.17564(13) 0.75000 0.0189(4) Uani . . 1.000
C C9 0.50000 1.30435(13) 0.75000 0.0191(4) Uani . . 1.000
C C10 0.55676(7) 1.36752(10) 0.71325(11) 0.0266(3) Uani . . 1.000
C C11 0.55528(7) 1.48777(10) 0.71687(12) 0.0277(3) Uani . . 1.000
O O1 0.73251(11) 1.0878(2) 0.67235(12) 0.0843(7) Uani . . 1.000
O O2 0.67234(8) 1.07423(15) 0.81345(14) 0.0629(5) Uani . . 1.000
O O3 0.77569(8) 0.99156(14) 0.81568(13) 0.0614(5) Uani . . 1.000
N N4 0.72726(8) 1.05039(14) 0.76769(11) 0.0436(4) Uani . . 1.000
O O2W 0.63340(8) 1.06829(14) 0.48099(11) 0.0546(4) Uani . . 1.000
O O3W 0.84438(9) 1.06853(16) 0.53876(15) 0.0701(6) Uani . . 1.000
H H1 0.54840 0.68170 0.51520 0.0310 Uiso calc R 1.000
H H2 0.64530 0.68350 0.41290 0.0340 Uiso calc R 1.000
H H4 0.76320 0.82160 0.67380 0.0350 Uiso calc R 1.000
H H5 0.66290 0.81570 0.76890 0.0340 Uiso calc R 1.000
H H6 0.46880 0.95260 0.89880 0.0280 Uiso calc R 1.000
H H7 0.46720 1.15130 0.90270 0.0280 Uiso calc R 1.000
H H10 0.59550 1.32940 0.68640 0.0320 Uiso calc R 1.000
H H11 0.59480 1.52800 0.69510 0.0330 Uiso calc R 1.000
H H12 0.5930(7) 0.6840(9) 0.9229(13) 0.0240 Uiso . . 1.000
H H13 0.5878(8) 0.8051(9) 0.9250(13) 0.0240 Uiso . . 1.000
H H14 0.6676(7) 1.0786(14) 0.5353(10) 0.0240 Uiso . . 1.000
H H15 0.6542(8) 1.0272(13) 0.4316(10) 0.0240 Uiso . . 1.000
H H16 0.8124(7) 1.0682(15) 0.5868(10) 0.0240 Uiso . . 1.000
H H17 0.8192(8) 1.0679(15) 0.4727(8) 0.0240 Uiso . . 1.000

loop_
_atom_type_symbol
_atom_type_description
_atom_type_scat_dispersion_real
_atom_type_scat_dispersion_imag
_atom_type_scat_source
O O 0.0106 0.0060 'International Tables Vol C Tables 4.2.6.8 and 6.1.1.4'
N N 0.0061 0.0033 'International Tables Vol C Tables 4.2.6.8 and 6.1.1.4'
Co Co 0.3494 0.9721 'International Tables Vol C Tables 4.2.6.8 and 6.1.1.4'
H H 0.0000 0.0000 'International Tables Vol C Tables 4.2.6.8 and 6.1.1.4'
C C 0.0033 0.0016 'International Tables Vol C Tables 4.2.6.8 and 6.1.1.4'

loop_
_geom_angle_atom_site_label_1
_geom_angle_atom_site_label_2
_geom_angle_atom_site_label_3
_geom_angle_site_symmetry_1
_geom_angle_site_symmetry_3
_geom_angle
_geom_angle_publ_flag
O1W Co1 N1 . . 91.74(4) no
O1W Co1 N2 . . 90.15(3) no
O1W Co1 N3 . 1_545 89.85(3) no
O1W Co1 O1W . 2_656 179.71(4) no
O1W Co1 N1 . 2_656 88.27(4) no
N1 Co1 N2 . . 88.64(2) yes
N1 Co1 N3 . 1_545 91.37(2) yes
O1W Co1 N1 2_656 . 88.27(4) no
N1 Co1 N1 . 2_656 177.27(4) no
N2 Co1 N3 . 1_545 180.00 no
O1W Co1 N2 2_656 . 90.15(3) no
N1 Co1 N2 2_656 . 88.64(2) no
O1W Co1 N3 2_656 1_545 89.85(3) no
N1 Co1 N3 2_656 1_545 91.37(2) no
O1W Co1 N1 2_656 2_656 91.74(4) no
H12 O1W H13 . . 105.5(12) no
Co1 O1W H12 . . 124.5(9) no
Co1 O1W H13 . . 121.8(9) no
H14 O2W H15 . . 104.3(13) no
H16 O3W H17 . . 105.5(12) no
Co1 N1 C5 . . 121.61(8) no
Co1 N1 C1 . . 122.19(7) no
C1 N1 C5 . . 116.20(10) no
Co1 N2 C6 . 2_656 121.60(7) no
C6 N2 C6 . 2_656 116.81(12) no
Co1 N2 C6 . . 121.60(7) no
C11 N3 C11 . 2_656 116.27(12) no
Co1 N3 C11 1_565 2_656 121.86(7) no
Co1 N3 C11 1_565 . 121.86(7) no
O1 N4 O2 . . 118.72(17) no
O2 N4 O3 . . 120.61(15) no
O1 N4 O3 . . 120.67(17) no
N1 C1 C2 . . 123.72(11) no
C1 C2 C3 . . 120.21(11) no
C2 C3 C4 . . 115.96(11) no
C2 C3 C3 . 7_666 121.97(11) no
C3 C3 C4 7_666 . 122.07(11) no
C3 C4 C5 . . 120.29(12) no
N1 C5 C4 . . 123.59(12) no
N2 C6 C7 . . 123.39(11) no
C6 C7 C8 . . 119.57(11) no
C7 C8 C9 . . 121.36(7) no
C7 C8 C9 2_656 . 121.36(7) no
C7 C8 C7 . 2_656 117.28(13) no
C8 C9 C10 . 2_656 121.59(7) no
C8 C9 C10 . . 121.59(7) no
C10 C9 C10 . 2_656 116.82(13) no
C9 C10 C11 . . 119.69(12) no
N3 C11 C10 . . 123.72(12) no
N1 C1 H1 . . 118.00 no
C2 C1 H1 . . 118.00 no
C1 C2 H2 . . 120.00 no
C3 C2 H2 . . 120.00 no
C5 C4 H4 . . 120.00 no
C3 C4 H4 . . 120.00 no
C4 C5 H5 . . 118.00 no
N1 C5 H5 . . 118.00 no
N2 C6 H6 . . 118.00 no
C7 C6 H6 . . 118.00 no
C6 C7 H7 . . 120.00 no
C8 C7 H7 . . 120.00 no
C11 C10 H10 . . 120.00 no
C9 C10 H10 . . 120.00 no
C10 C11 H11 . . 118.00 no
N3 C11 H11 . . 118.00 no

loop_
_geom_bond_atom_site_label_1
_geom_bond_atom_site_label_2
_geom_bond_site_symmetry_2
_geom_bond_distance
_geom_bond_publ_flag
Co1 O1W . 2.0741(10) yes
Co1 N1 . 2.2235(10) yes
Co1 N2 . 2.1898(13) yes
Co1 N3 1_545 2.2306(14) yes
Co1 O1W 2_656 2.0741(10) no
Co1 N1 2_656 2.2235(10) no
O1W H13 . 0.884(12) no
O1W H12 . 0.877(12) no
O1 N4 . 1.247(2) no
O2 N4 . 1.241(2) no
O3 N4 . 1.229(2) no
O2W H14 . 0.878(13) no
O2W H15 . 0.882(14) no
O3W H17 . 0.887(11) no
O3W H16 . 0.873(13) no
N1 C1 . 1.3402(16) no
N1 C5 . 1.3390(16) no
N2 C6 2_656 1.3432(14) no
N2 C6 . 1.3432(14) no
N3 C11 2_656 1.3428(15) no
N3 C11 . 1.3428(15) no
C1 C2 . 1.3840(17) no
C2 C3 . 1.3934(17) no
C3 C4 . 1.3896(18) no
C3 C3 7_666 1.4860(16) no
C4 C5 . 1.3874(19) no
C6 C7 . 1.3854(16) no
C7 C8 . 1.3904(14) no
C8 C9 . 1.486(2) no
C9 C10 2_656 1.3922(15) no
C9 C10 . 1.3922(15) no
C10 C11 . 1.3893(16) no
C1 H1 . 0.9300 no
C2 H2 . 0.9300 no
C4 H4 . 0.9300 no
C5 H5 . 0.9300 no
C6 H6 . 0.9300 no
C7 H7 . 0.9300 no
C10 H10 . 0.9300 no
C11 H11 . 0.9300 no

loop_
_geom_hbond_atom_site_label_D
_geom_hbond_atom_site_label_H
_geom_hbond_atom_site_label_A
_geom_hbond_site_symmetry_A
_geom_hbond_distance_DH
_geom_hbond_distance_HA
_geom_hbond_distance_DA
_geom_hbond_angle_DHA
_geom_hbond_publ_flag
O1W H12 O3W 6_646 0.877(12) 1.801(12) 2.675(2) 174.2(14) yes
O1W H13 O2W 4_575 0.884(12) 1.790(12) 2.6744(18) 178.7(16) yes
O2W H14 O1 . 0.878(13) 1.959(12) 2.827(2) 170.1(13) yes
O2W H15 O2 4_574 0.882(14) 1.906(14) 2.765(2) 164.2(14) yes
O3W H16 O1 . 0.873(13) 1.908(13) 2.769(3) 168.9(14) yes
O3W H17 O3 4_574 0.887(11) 2.109(11) 2.958(2) 159.9(15) yes
C1 H1 O1W 2_656 0.9300 2.5400 3.0860(15) 117.00 yes
C11 H11 N1 1_565 0.9300 2.5800 3.1974(15) 124.00 yes
C11 H11 O3 6_656 0.9300 2.4600 3.209(2) 137.00 yes

loop_
_geom_torsion_atom_site_label_1
_geom_torsion_atom_site_label_2
_geom_torsion_atom_site_label_3
_geom_torsion_atom_site_label_4
_geom_torsion_site_symmetry_1
_geom_torsion_site_symmetry_3
_geom_torsion_site_symmetry_4
_geom_torsion
_geom_torsion_publ_flag
O1W Co1 N1 C1 . . . 156.61(10) no
N2 Co1 N1 C1 . . . -113.29(9) no
N3 Co1 N1 C1 1_545 . . 66.72(9) no
O1W Co1 N1 C1 2_656 . . -23.10(10) no
O1W Co1 N1 C5 . . . -23.77(10) no
N2 Co1 N1 C5 . . . 66.34(9) no
N3 Co1 N1 C5 1_545 . . -113.66(9) no
O1W Co1 N1 C5 2_656 . . 156.53(10) no
O1W Co1 N2 C6 . . . -53.00(7) no
N1 Co1 N2 C6 . . . -144.74(7) no
O1W Co1 N2 C6 2_656 . . 127.00(7) no
N1 Co1 N2 C6 2_656 . . 35.27(7) no
O1W Co1 N2 C6 . . 2_656 127.00(7) no
N1 Co1 N2 C6 . . 2_656 35.27(7) no
Co1 N1 C1 C2 . . . -179.36(10) no
C5 N1 C1 C2 . . . 1.00(19) no
Co1 N1 C5 C4 . . . 179.41(11) no
C1 N1 C5 C4 . . . -0.95(19) no
Co1 N2 C6 C7 . . . -179.80(9) no
C6 N2 C6 C7 2_656 . . 0.20(15) no
Co1 N3 C11 C10 1_565 . . -178.53(10) no
C11 N3 C11 C10 2_656 . . 1.48(17) no
N1 C1 C2 C3 . . . 0.3(2) no
C1 C2 C3 C4 . . . -1.58(19) no
C1 C2 C3 C3 . . 7_666 178.01(12) no
C4 C3 C3 C2 . 7_666 7_666 -0.44(18) no
C2 C3 C4 C5 . . . 1.63(19) no
C3 C3 C4 C5 7_666 . . -177.96(12) no
C2 C3 C3 C2 . 7_666 7_666 -179.98(15) no
C2 C3 C3 C4 . 7_666 7_666 0.44(18) no
C4 C3 C3 C4 . 7_666 7_666 -179.98(14) no
C3 C4 C5 N1 . . . -0.4(2) no
N2 C6 C7 C8 . . . -0.39(18) no
C6 C7 C8 C9 . . . -179.82(9) no
C6 C7 C8 C7 . . 2_656 0.18(15) no
C7 C8 C9 C10 . . 2_656 -44.87(9) no
C7 C8 C9 C10 2_656 . . -44.87(9) no
C7 C8 C9 C10 . . . 135.13(9) no
C8 C9 C10 C11 . . . -178.64(9) no
C10 C9 C10 C11 2_656 . . 1.36(15) no
C9 C10 C11 N3 . . . -2.9(2) no
